data_7004952
loop_
_publ_author_name
'Medlycott, Elaine A.'
'Udachin, Konstantin A.'
'Hanan, Garry S.'

_publ_section_title
;
 Non-covalent polymerisation in the solid state: halogen-halogen vs.
 methyl-methyl interactions in the complexes of
 2,4-di(2-pyridyl)-1,3,5-triazine ligands.
;
_journal_issue 4
_journal_name_full 'Dalton transactions (Cambridge, England : 2003)'
_journal_page_first 430
_journal_page_last 438
_journal_paper_doi 10.1039/b613883g
_journal_year 2007
_chemical_compound_source 'Synthesized by the authors. See text'
_chemical_formula_moiety 'C38 H24 Br2 Cu N10, 2(F6 P), (C2 H3 N)'
_chemical_formula_sum 'C40 H27 Br2 Cu F12 N11 P2'
_chemical_formula_weight 1175.03
_chemical_name_systematic
;
?
;
_space_group_IT_number 2
_symmetry_cell_setting triclinic
_symmetry_space_group_name_Hall '-P 1'
_symmetry_space_group_name_H-M 'P -1'
_atom_sites_solution_hydrogens geom
_atom_sites_solution_primary direct
_atom_sites_solution_secondary difmap
_audit_creation_method SHELXL-97
_cell_angle_alpha 89.9110(10)
_cell_angle_beta 78.4970(10)
_cell_angle_gamma 87.8530(10)
_cell_formula_units_Z 2
_cell_length_a 8.5175(2)
_cell_length_b 13.7974(3)
_cell_length_c 18.9148(4)
_cell_measurement_reflns_used 16625
_cell_measurement_temperature 100(2)
_cell_measurement_theta_max 67.83
_cell_measurement_theta_min 3.21
_cell_volume 2176.64(8)
_computing_cell_refinement 'SMART (Bruker, 1999)'
_computing_data_collection 'SMART (Bruker, 1999)'
_computing_data_reduction 'SAINT (Bruker, 1999)'
_computing_molecular_graphics 'SHELXTL (Bruker, 1997)'
_computing_publication_material 'UdMX (local program)'
_computing_structure_refinement 'SHELXL97 (Sheldrick, 1997)'
_computing_structure_solution 'SHELXS97 (Sheldrick, 1997)'
_diffrn_ambient_temperature 100(2)
_diffrn_detector_area_resol_mean 5.5
_diffrn_measured_fraction_theta_full 0.961
_diffrn_measured_fraction_theta_max 0.961
_diffrn_measurement_device_type 'Bruker Smart 2000'
_diffrn_measurement_method \w
_diffrn_radiation_monochromator graphite
_diffrn_radiation_source 'X-ray Sealed Tube'
_diffrn_radiation_type CuK\a
_diffrn_radiation_wavelength 1.54178
_diffrn_reflns_av_R_equivalents 0.027
_diffrn_reflns_av_sigmaI/netI 0.0225
_diffrn_reflns_limit_h_max 10
_diffrn_reflns_limit_h_min -9
_diffrn_reflns_limit_k_max 16
_diffrn_reflns_limit_k_min -16
_diffrn_reflns_limit_l_max 22
_diffrn_reflns_limit_l_min -22
_diffrn_reflns_number 27217
_diffrn_reflns_theta_full 67.94
_diffrn_reflns_theta_max 67.94
_diffrn_reflns_theta_min 2.38
_diffrn_standards_decay_% 0.44
_diffrn_standards_number 190
_exptl_absorpt_coefficient_mu 4.440
_exptl_absorpt_correction_T_max 0.8400
_exptl_absorpt_correction_T_min 0.5100
_exptl_absorpt_correction_type multi-scan
_exptl_absorpt_process_details 'Sadabs (Sheldrick,1996)'
_exptl_crystal_colour green
_exptl_crystal_density_diffrn 1.793
_exptl_crystal_density_method 'not measured'
_exptl_crystal_description block
_exptl_crystal_F_000 1162
_exptl_crystal_size_max 0.24
_exptl_crystal_size_mid 0.13
_exptl_crystal_size_min 0.04
_refine_diff_density_max 1.495
_refine_diff_density_min -0.747
_refine_diff_density_rms 0.068
_refine_ls_extinction_method none
_refine_ls_goodness_of_fit_ref 1.027
_refine_ls_hydrogen_treatment constr
_refine_ls_matrix_type full
_refine_ls_number_parameters 688
_refine_ls_number_reflns 7620
_refine_ls_number_restraints 0
_refine_ls_restrained_S_all 1.027
_refine_ls_R_factor_all 0.0352
_refine_ls_R_factor_gt 0.0318
_refine_ls_shift/su_max 0.001
_refine_ls_shift/su_mean 0.000
_refine_ls_structure_factor_coef Fsqd
_refine_ls_weighting_details 'calc w=1/[\s^2^(Fo^2^)+(0.0466P)^2^+2.1980P] where P=(Fo^2^+2Fc^2^)/3'
_refine_ls_weighting_scheme calc
_refine_ls_wR_factor_gt 0.0841
_refine_ls_wR_factor_ref 0.0869
_reflns_number_gt 6932
_reflns_number_total 7620
_reflns_threshold_expression I>2\s(I)
_cod_data_source_file b613883g.txt
_cod_data_source_block gary71
_cod_depositor_comments
;
The following automatic conversions were performed:
'_symmetry_cell_setting' value 'Triclinic' changed to 'triclinic'
according to '/home/saulius/struct/CIF-dictionaries/cif_core.dic'
dictionary named 'cif_core.dic' version 2.4.1 from
2010-06-29.

'_geom_angle_publ_flag' value 'Y' changed to 'y' according to
'/home/saulius/struct/CIF-dictionaries/cif_core.dic' dictionary named
'cif_core.dic' version 2.4.1 from 2010-06-29 (146
times).

'_geom_bond_publ_flag' value 'Y' changed to 'y' according to
'/home/saulius/struct/CIF-dictionaries/cif_core.dic' dictionary named
'cif_core.dic' version 2.4.1 from 2010-06-29 (85
times).

'_geom_torsion_publ_flag' value 'N' changed to 'n' according to
'/home/saulius/struct/CIF-dictionaries/cif_core.dic' dictionary named
'cif_core.dic' version 2.4.1 from 2010-06-29 (176 times).

Automatic conversion script
Id: cif_fix_enum 1527 2010-12-29 10:47:43Z saulius 
;
_cod_original_sg_symbol_H-M P-1
_cod_database_code 7004952

loop_
_symmetry_equiv_pos_as_xyz
'x, y, z'
'-x, -y, -z'

loop_
_atom_site_label
_atom_site_type_symbol
_atom_site_fract_x
_atom_site_fract_y
_atom_site_fract_z
_atom_site_U_iso_or_equiv
_atom_site_adp_type
_atom_site_occupancy
_atom_site_symmetry_multiplicity
_atom_site_calc_flag
_atom_site_refinement_flags
_atom_site_disorder_assembly
_atom_site_disorder_group
Cu Cu 0.69475(4) 0.74496(2) 0.253549(16) 0.02129(9) Uani 1 1 d . . .
N1 N 0.9214(2) 0.81408(13) 0.23809(10) 0.0216(4) Uani 1 1 d . . .
N2 N 0.7491(2) 0.76091(13) 0.14960(10) 0.0222(4) Uani 1 1 d . . .
N3 N 0.4861(2) 0.69545(13) 0.21877(10) 0.0221(4) Uani 1 1 d . . .
N4 N 0.9252(2) 0.81663(14) 0.04726(10) 0.0264(4) Uani 1 1 d . . .
N5 N 0.6858(2) 0.73825(15) 0.03549(10) 0.0274(4) Uani 1 1 d . . .
N6 N 0.7875(2) 0.59002(13) 0.26668(10) 0.0219(4) Uani 1 1 d . . .
N7 N 0.6431(2) 0.72278(13) 0.36007(10) 0.0204(4) Uani 1 1 d . . .
N8 N 0.5716(2) 0.88864(14) 0.30385(10) 0.0237(4) Uani 1 1 d . . .
N9 N 0.6558(2) 0.61942(13) 0.45802(10) 0.0233(4) Uani 1 1 d . . .
N10 N 0.5342(2) 0.77810(13) 0.47827(10) 0.0231(4) Uani 1 1 d . . .
C1 C 1.0020(3) 0.84184(16) 0.28813(12) 0.0255(5) Uani 1 1 d . . .
H1 H 0.9620 0.8263 0.3372 0.031 Uiso 1 1 calc R . .
C2 C 1.1419(3) 0.89247(18) 0.27065(14) 0.0318(5) Uani 1 1 d . . .
H2 H 1.1967 0.9109 0.3073 0.038 Uiso 1 1 calc R . .
C3 C 1.2007(3) 0.9159(2) 0.19977(15) 0.0367(6) Uani 1 1 d . . .
H3 H 1.2959 0.9512 0.1870 0.044 Uiso 1 1 calc R . .
C4 C 1.1187(3) 0.88723(19) 0.14713(14) 0.0328(6) Uani 1 1 d . . .
H4 H 1.1567 0.9021 0.0978 0.039 Uiso 1 1 calc R . .
C5 C 0.9813(3) 0.83680(16) 0.16848(12) 0.0233(5) Uani 1 1 d . . .
C6 C 0.8834(3) 0.80385(16) 0.11750(12) 0.0229(5) Uani 1 1 d . . .
C7 C 0.8231(3) 0.78224(17) 0.00779(13) 0.0275(5) Uani 1 1 d . . .
C8 C 0.6534(3) 0.73032(17) 0.10645(12) 0.0246(5) Uani 1 1 d . . .
C9 C 0.5032(3) 0.68992(17) 0.14613(12) 0.0252(5) Uani 1 1 d . . .
C10 C 0.3882(3) 0.6535(2) 0.11256(13) 0.0356(6) Uani 1 1 d . . .
H10 H 0.4047 0.6500 0.0614 0.043 Uiso 1 1 calc R . .
C11 C 0.2481(3) 0.6220(2) 0.15525(14) 0.0372(6) Uani 1 1 d . . .
H11 H 0.1670 0.5958 0.1339 0.045 Uiso 1 1 calc R . .
C12 C 0.2281(3) 0.62908(18) 0.22931(13) 0.0305(5) Uani 1 1 d . . .
H12 H 0.1319 0.6091 0.2595 0.037 Uiso 1 1 calc R . .
C13 C 0.3499(3) 0.66566(16) 0.25930(12) 0.0253(5) Uani 1 1 d . . .
H13 H 0.3359 0.6696 0.3103 0.030 Uiso 1 1 calc R . .
C14 C 0.8630(3) 0.79666(18) -0.07039(13) 0.0292(5) Uani 1 1 d . . .
C15 C 0.9907(4) 0.8527(2) -0.10061(15) 0.0502(8) Uani 1 1 d . . .
H15 H 1.0542 0.8802 -0.0703 0.060 Uiso 1 1 calc R . .
C16 C 1.0273(4) 0.8694(2) -0.17381(15) 0.0495(8) Uani 1 1 d . . .
H16 H 1.1154 0.9075 -0.1941 0.059 Uiso 1 1 calc R . .
C17 C 0.9339(3) 0.82981(18) -0.21693(12) 0.0324(6) Uani 1 1 d . . .
C18 C 0.8063(3) 0.7740(2) -0.18896(13) 0.0343(6) Uani 1 1 d . . .
H18 H 0.7433 0.7471 -0.2196 0.041 Uiso 1 1 calc R . .
C19 C 0.7710(3) 0.7574(2) -0.11522(13) 0.0329(6) Uani 1 1 d . . .
H19 H 0.6831 0.7189 -0.0953 0.039 Uiso 1 1 calc R . .
Br1 Br 0.98484(4) 0.85156(2) -0.318040(13) 0.04007(9) Uani 1 1 d . . .
C21 C 0.8648(3) 0.52652(17) 0.21730(12) 0.0255(5) Uani 1 1 d . . .
H21 H 0.8713 0.5409 0.1677 0.031 Uiso 1 1 calc R . .
C22 C 0.9360(3) 0.44036(17) 0.23565(13) 0.0302(5) Uani 1 1 d . . .
H22 H 0.9908 0.3971 0.1992 0.036 Uiso 1 1 calc R . .
C23 C 0.9261(3) 0.41845(17) 0.30768(14) 0.0312(5) Uani 1 1 d . . .
H23 H 0.9764 0.3607 0.3214 0.037 Uiso 1 1 calc R . .
C24 C 0.8415(3) 0.48196(16) 0.35987(13) 0.0269(5) Uani 1 1 d . . .
H24 H 0.8298 0.4680 0.4098 0.032 Uiso 1 1 calc R . .
C25 C 0.7750(3) 0.56604(15) 0.33663(12) 0.0212(4) Uani 1 1 d . . .
C26 C 0.6869(3) 0.63904(15) 0.38841(12) 0.0211(4) Uani 1 1 d . . .
C27 C 0.5799(3) 0.69061(16) 0.50148(12) 0.0225(5) Uani 1 1 d . . .
C28 C 0.5671(3) 0.78988(15) 0.40756(11) 0.0207(4) Uani 1 1 d . . .
C29 C 0.5224(3) 0.88283(16) 0.37576(12) 0.0228(5) Uani 1 1 d . . .
C30 C 0.4396(3) 0.95721(17) 0.41780(13) 0.0292(5) Uani 1 1 d . . .
H30 H 0.4057 0.9498 0.4684 0.035 Uiso 1 1 calc R . .
C31 C 0.4074(3) 1.04296(18) 0.38423(15) 0.0349(6) Uani 1 1 d . . .
H31 H 0.3506 1.0956 0.4114 0.042 Uiso 1 1 calc R . .
C32 C 0.4595(3) 1.05040(17) 0.31041(15) 0.0339(6) Uani 1 1 d . . .
H32 H 0.4399 1.1087 0.2862 0.041 Uiso 1 1 calc R . .
C33 C 0.5404(3) 0.97218(17) 0.27223(13) 0.0292(5) Uani 1 1 d . . .
H33 H 0.5752 0.9779 0.2215 0.035 Uiso 1 1 calc R . .
C34 C 0.5469(3) 0.67188(17) 0.57930(12) 0.0255(5) Uani 1 1 d . . .
C35 C 0.6339(3) 0.59829(19) 0.60639(13) 0.0338(6) Uani 1 1 d . . .
H35 H 0.7128 0.5604 0.5745 0.041 Uiso 1 1 calc R . .
C36 C 0.6059(4) 0.5802(2) 0.68000(14) 0.0392(6) Uani 1 1 d . . .
H36 H 0.6661 0.5307 0.6989 0.047 Uiso 1 1 calc R . .
C37 C 0.4889(3) 0.6352(2) 0.72523(13) 0.0350(6) Uani 1 1 d . . .
C38 C 0.4001(3) 0.7087(2) 0.69968(13) 0.0348(6) Uani 1 1 d . . .
H38 H 0.3200 0.7455 0.7318 0.042 Uiso 1 1 calc R . .
C39 C 0.4306(3) 0.72740(18) 0.62614(12) 0.0288(5) Uani 1 1 d . . .
H39 H 0.3721 0.7781 0.6077 0.035 Uiso 1 1 calc R . .
Br2 Br 0.44567(4) 0.60694(3) 0.825611(14) 0.05158(11) Uani 1 1 d . . .
P1 P 0.09457(8) 0.70521(5) 0.46436(3) 0.02756(14) Uani 1 1 d . . .
F11 F -0.0710(2) 0.76764(13) 0.47429(11) 0.0521(4) Uani 1 1 d . . .
F12 F 0.18276(18) 0.78955(11) 0.41455(8) 0.0382(4) Uani 1 1 d . . .
F13 F 0.05271(19) 0.65663(12) 0.39397(8) 0.0411(4) Uani 1 1 d . . .
F14 F 0.0072(2) 0.62138(16) 0.51237(10) 0.0626(6) Uani 1 1 d . . .
F15 F 0.1374(2) 0.75581(18) 0.53273(9) 0.0654(6) Uani 1 1 d . . .
F16 F 0.2611(2) 0.64399(12) 0.45139(10) 0.0485(4) Uani 1 1 d . . .
P2 P 1.0000 0.5000 0.0000 0.0401(2) Uani 1 2 d S . .
F21 F 0.9873(3) 0.59828(14) 0.04601(9) 0.0636(6) Uani 1 1 d . . .
F22 F 1.0557(3) 0.44289(14) 0.06448(8) 0.0583(5) Uani 1 1 d . . .
F23 F 0.8183(3) 0.48204(19) 0.03437(12) 0.0771(6) Uani 1 1 d . . .
P3 P 0.5701(2) 0.02443(11) 0.05545(9) 0.0476(4) Uani 0.50 1 d P A -1
F31 F 0.5050(6) 0.0792(3) 0.1309(2) 0.0669(12) Uani 0.50 1 d P A -1
F32 F 0.5242(5) -0.0779(2) 0.09408(19) 0.0550(9) Uani 0.50 1 d P A -1
F33 F 0.7367(8) 0.0095(5) 0.0795(5) 0.096(3) Uani 0.50 1 d P A -1
F34 F 0.6135(11) 0.1248(5) 0.0185(5) 0.089(3) Uani 0.50 1 d P A -1
F35 F 0.3817(3) 0.03259(17) 0.02782(15) 0.0940(9) Uani 1 1 d . A -1
C41 C 1.005(2) 0.9948(13) 0.5131(4) 0.043(3) Uani 0.50 1 d P B -1
H41A H 1.0643 1.0541 0.5016 0.064 Uiso 0.50 1 calc PR B -1
H41B H 1.0804 0.9388 0.5095 0.064 Uiso 0.50 1 calc PR B -1
H41C H 0.9413 0.9995 0.5624 0.064 Uiso 0.50 1 calc PR B -1
C42 C 0.8976(8) 0.9826(4) 0.4622(3) 0.0372(12) Uani 0.50 1 d P B -1
N43 N 0.8104(7) 0.9741(4) 0.4238(3) 0.0510(13) Uani 0.50 1 d P B -1
C51 C 0.643(3) 0.1587(16) 0.0373(12) 0.046(5) Uani 0.25 1 d P C -2
H51A H 0.5908 0.1413 -0.0023 0.069 Uiso 0.25 1 calc PR C -2
H51B H 0.7457 0.1881 0.0176 0.069 Uiso 0.25 1 calc PR C -2
H51C H 0.5741 0.2050 0.0696 0.069 Uiso 0.25 1 calc PR C -2
C52 C 0.6717(15) 0.0730(10) 0.0768(6) 0.040(3) Uani 0.25 1 d P C -2
N53 N 0.688(3) 0.008(2) 0.1019(9) 0.074(4) Uani 0.25 1 d P C -2
C61 C 0.6568(16) 0.2139(12) 0.0302(6) 0.040(3) Uani 0.25 1 d P D -3
H61A H 0.6646 0.2833 0.0392 0.059 Uiso 0.25 1 calc PR D -3
H61B H 0.5706 0.2042 0.0038 0.059 Uiso 0.25 1 calc PR D -3
H61C H 0.7587 0.1884 0.0016 0.059 Uiso 0.25 1 calc PR D -3
C62 C 0.6228(15) 0.1640(9) 0.0975(7) 0.042(3) Uani 0.25 1 d P D -3
N63 N 0.596(2) 0.1221(11) 0.1494(7) 0.074(4) Uani 0.25 1 d P D -3

loop_
_atom_site_aniso_label
_atom_site_aniso_U_11
_atom_site_aniso_U_22
_atom_site_aniso_U_33
_atom_site_aniso_U_23
_atom_site_aniso_U_13
_atom_site_aniso_U_12
Cu 0.02242(19) 0.02496(17) 0.01691(17) 0.00081(12) -0.00457(13) -0.00307(13)
N1 0.0219(10) 0.0218(9) 0.0207(9) 0.0015(7) -0.0037(7) 0.0006(7)
N2 0.0213(10) 0.0255(9) 0.0205(9) 0.0022(7) -0.0056(8) -0.0025(7)
N3 0.0238(11) 0.0241(9) 0.0191(9) -0.0018(7) -0.0060(8) -0.0006(7)
N4 0.0263(11) 0.0331(10) 0.0198(9) 0.0037(8) -0.0045(8) -0.0032(8)
N5 0.0266(11) 0.0365(11) 0.0192(9) 0.0017(8) -0.0049(8) -0.0023(8)
N6 0.0226(10) 0.0234(9) 0.0197(9) 0.0005(7) -0.0040(7) -0.0038(7)
N7 0.0211(10) 0.0220(9) 0.0186(9) 0.0002(7) -0.0048(7) -0.0028(7)
N8 0.0243(11) 0.0265(9) 0.0212(9) 0.0020(7) -0.0064(8) -0.0038(8)
N9 0.0257(11) 0.0252(9) 0.0193(9) 0.0005(7) -0.0047(8) -0.0026(8)
N10 0.0243(11) 0.0253(9) 0.0199(9) 0.0000(7) -0.0050(8) -0.0021(7)
C1 0.0300(13) 0.0257(11) 0.0219(11) -0.0001(9) -0.0085(10) 0.0019(9)
C2 0.0362(15) 0.0300(12) 0.0337(13) -0.0012(10) -0.0177(11) -0.0027(10)
C3 0.0328(15) 0.0408(14) 0.0395(15) 0.0069(11) -0.0121(12) -0.0143(11)
C4 0.0336(15) 0.0390(14) 0.0267(12) 0.0089(10) -0.0067(11) -0.0108(11)
C5 0.0248(13) 0.0242(11) 0.0216(11) 0.0022(8) -0.0062(9) -0.0015(9)
C6 0.0240(13) 0.0244(11) 0.0202(11) 0.0032(8) -0.0041(9) -0.0009(9)
C7 0.0297(14) 0.0309(12) 0.0224(12) 0.0028(9) -0.0067(10) 0.0008(10)
C8 0.0245(13) 0.0291(11) 0.0211(11) 0.0008(9) -0.0065(9) -0.0015(9)
C9 0.0240(13) 0.0322(12) 0.0198(11) 0.0002(9) -0.0049(9) -0.0021(9)
C10 0.0337(15) 0.0532(16) 0.0212(12) -0.0044(11) -0.0069(10) -0.0091(12)
C11 0.0296(15) 0.0503(16) 0.0339(14) -0.0053(12) -0.0099(11) -0.0107(12)
C12 0.0247(14) 0.0353(13) 0.0296(13) -0.0012(10) -0.0004(10) -0.0044(10)
C13 0.0265(13) 0.0272(11) 0.0211(11) -0.0012(9) -0.0021(9) -0.0010(9)
C14 0.0322(14) 0.0341(13) 0.0206(12) 0.0031(9) -0.0043(10) 0.0014(10)
C15 0.062(2) 0.068(2) 0.0234(13) 0.0074(13) -0.0097(13) -0.0285(16)
C16 0.065(2) 0.0582(18) 0.0248(14) 0.0076(12) -0.0027(13) -0.0251(16)
C17 0.0489(17) 0.0291(12) 0.0164(11) 0.0018(9) -0.0022(10) 0.0106(11)
C18 0.0378(15) 0.0457(15) 0.0203(12) -0.0009(10) -0.0095(11) 0.0071(12)
C19 0.0300(14) 0.0463(15) 0.0216(12) 0.0012(10) -0.0037(10) 0.0005(11)
Br1 0.0635(2) 0.03587(15) 0.01711(13) 0.00345(10) -0.00184(12) 0.01315(13)
C21 0.0247(13) 0.0284(12) 0.0224(11) -0.0028(9) -0.0017(9) -0.0050(9)
C22 0.0315(14) 0.0268(12) 0.0302(13) -0.0058(10) -0.0009(10) -0.0025(10)
C23 0.0351(15) 0.0219(11) 0.0365(14) -0.0010(10) -0.0076(11) 0.0008(10)
C24 0.0321(14) 0.0241(11) 0.0252(12) 0.0011(9) -0.0072(10) -0.0015(9)
C25 0.0213(12) 0.0223(10) 0.0202(10) -0.0002(8) -0.0042(9) -0.0046(8)
C26 0.0208(12) 0.0226(11) 0.0207(11) 0.0011(8) -0.0054(9) -0.0035(8)
C27 0.0210(12) 0.0270(11) 0.0203(11) 0.0005(9) -0.0050(9) -0.0060(9)
C28 0.0212(12) 0.0232(11) 0.0188(10) -0.0002(8) -0.0059(9) -0.0032(8)
C29 0.0243(13) 0.0235(11) 0.0220(11) 0.0006(9) -0.0076(9) -0.0033(9)
C30 0.0346(15) 0.0275(12) 0.0261(12) -0.0037(9) -0.0079(10) 0.0010(10)
C31 0.0407(16) 0.0246(12) 0.0421(15) -0.0057(10) -0.0156(12) 0.0033(10)
C32 0.0387(16) 0.0236(12) 0.0431(15) 0.0066(10) -0.0166(12) -0.0048(10)
C33 0.0308(14) 0.0306(12) 0.0288(12) 0.0076(10) -0.0111(10) -0.0085(10)
C34 0.0292(14) 0.0288(12) 0.0198(11) 0.0017(9) -0.0067(9) -0.0084(9)
C35 0.0403(16) 0.0369(13) 0.0247(12) 0.0036(10) -0.0070(11) -0.0031(11)
C36 0.0488(18) 0.0441(15) 0.0277(13) 0.0113(11) -0.0135(12) -0.0098(13)
C37 0.0448(17) 0.0453(15) 0.0183(11) 0.0069(10) -0.0103(11) -0.0243(12)
C38 0.0367(16) 0.0437(15) 0.0230(12) -0.0042(11) -0.0009(11) -0.0141(11)
C39 0.0292(14) 0.0346(13) 0.0221(12) -0.0005(9) -0.0027(10) -0.0075(10)
Br2 0.0657(2) 0.0746(2) 0.01823(14) 0.01159(13) -0.01154(13) -0.03515(17)
P1 0.0270(3) 0.0365(3) 0.0198(3) 0.0017(2) -0.0056(2) -0.0053(2)
F11 0.0298(9) 0.0525(10) 0.0725(12) -0.0148(9) -0.0067(8) 0.0004(7)
F12 0.0373(9) 0.0375(8) 0.0423(9) 0.0083(7) -0.0114(7) -0.0132(6)
F13 0.0437(10) 0.0482(9) 0.0339(8) -0.0075(7) -0.0109(7) -0.0148(7)
F14 0.0507(11) 0.0874(14) 0.0549(11) 0.0441(10) -0.0188(9) -0.0286(10)
F15 0.0499(12) 0.1202(18) 0.0264(8) -0.0247(10) -0.0045(8) -0.0213(11)
F16 0.0342(9) 0.0420(9) 0.0725(12) 0.0056(8) -0.0183(8) -0.0002(7)
P2 0.0517(7) 0.0490(6) 0.0166(4) -0.0019(4) -0.0041(4) 0.0224(5)
F21 0.1027(16) 0.0559(11) 0.0341(9) -0.0074(8) -0.0244(10) 0.0302(11)
F22 0.0893(14) 0.0605(11) 0.0239(8) -0.0013(7) -0.0152(8) 0.0350(10)
F23 0.0565(14) 0.0995(17) 0.0667(14) 0.0153(12) 0.0052(10) 0.0127(12)
P3 0.0413(9) 0.0412(8) 0.0494(9) 0.0158(7) 0.0136(7) 0.0155(7)
F31 0.099(4) 0.044(2) 0.048(2) 0.0090(17) 0.003(2) 0.031(2)
F32 0.067(3) 0.0402(18) 0.049(2) 0.0137(15) 0.0070(17) 0.0122(16)
F33 0.068(4) 0.045(3) 0.185(9) -0.033(4) -0.056(5) 0.023(3)
F34 0.095(5) 0.052(4) 0.091(5) 0.031(3) 0.049(4) 0.015(3)
F35 0.0871(18) 0.0665(14) 0.1026(19) 0.0162(13) 0.0375(14) 0.0253(12)
C41 0.055(4) 0.041(5) 0.027(7) -0.005(6) 0.003(7) 0.001(3)
C42 0.037(3) 0.036(3) 0.035(3) -0.005(2) 0.003(3) -0.004(2)
N43 0.050(3) 0.054(3) 0.046(3) -0.009(2) -0.002(3) -0.004(2)
C51 0.046(9) 0.043(13) 0.051(13) 0.032(11) -0.016(7) 0.004(9)
C52 0.041(7) 0.049(7) 0.032(6) 0.001(6) -0.012(5) -0.025(6)
N53 0.114(11) 0.077(7) 0.034(5) 0.027(5) -0.027(6) 0.003(7)
C61 0.042(7) 0.054(8) 0.020(6) 0.010(6) -0.003(5) 0.016(7)
C62 0.043(7) 0.047(7) 0.034(7) 0.010(5) -0.006(5) 0.012(5)
N63 0.114(11) 0.077(7) 0.034(5) 0.027(5) -0.027(6) 0.003(7)

loop_
_atom_type_symbol
_atom_type_description
_atom_type_scat_dispersion_real
_atom_type_scat_dispersion_imag
_atom_type_scat_source
C C 0.0181 0.0091 'International Tables Vol C Tables 4.2.6.8 and 6.1.1.4'
H H 0.0000 0.0000 'International Tables Vol C Tables 4.2.6.8 and 6.1.1.4'
N N 0.0311 0.0180 'International Tables Vol C Tables 4.2.6.8 and 6.1.1.4'
F F 0.0727 0.0534 'International Tables Vol C Tables 4.2.6.8 and 6.1.1.4'
P P 0.2955 0.4335 'International Tables Vol C Tables 4.2.6.8 and 6.1.1.4'
Cu Cu -1.9646 0.5888 'International Tables Vol C Tables 4.2.6.8 and 6.1.1.4'
Br Br -0.6763 1.2805 'International Tables Vol C Tables 4.2.6.8 and 6.1.1.4'

loop_
_geom_angle_atom_site_label_1
_geom_angle_atom_site_label_2
_geom_angle_atom_site_label_3
_geom_angle_site_symmetry_1
_geom_angle_site_symmetry_2
_geom_angle_site_symmetry_3
_geom_angle
_geom_angle_publ_flag
N2 CU N7 . . . 177.54(8) y
N2 CU N3 . . . 77.10(7) y
N7 CU N3 . . . 102.91(7) y
N2 CU N1 . . . 77.23(7) y
N7 CU N1 . . . 102.94(7) y
N3 CU N1 . . . 153.89(7) y
N2 CU N6 . . . 101.77(7) y
N7 CU N6 . . . 75.77(7) y
N3 CU N6 . . . 92.03(7) y
N1 CU N6 . . . 97.75(7) y
N2 CU N8 . . . 108.11(7) y
N7 CU N8 . . . 74.35(7) y
N3 CU N8 . . . 94.89(7) y
N1 CU N8 . . . 88.60(7) y
N6 CU N8 . . . 150.12(7) y
C1 N1 C5 . . . 117.8(2) y
C1 N1 CU . . . 128.41(16) y
C5 N1 CU . . . 113.68(14) y
C6 N2 C8 . . . 116.77(19) y
C6 N2 CU . . . 121.63(15) y
C8 N2 CU . . . 121.60(16) y
C13 N3 C9 . . . 117.99(19) y
C13 N3 CU . . . 128.23(15) y
C9 N3 CU . . . 113.67(15) y
C6 N4 C7 . . . 115.4(2) y
C8 N5 C7 . . . 115.3(2) y
C21 N6 C25 . . . 117.37(19) y
C21 N6 CU . . . 130.24(15) y
C25 N6 CU . . . 111.95(14) y
C26 N7 C28 . . . 115.98(18) y
C26 N7 CU . . . 120.96(15) y
C28 N7 CU . . . 123.05(14) y
C33 N8 C29 . . . 117.5(2) y
C33 N8 CU . . . 130.12(16) y
C29 N8 CU . . . 112.37(14) y
C26 N9 C27 . . . 115.86(19) y
C28 N10 C27 . . . 115.18(19) y
N1 C1 C2 . . . 122.1(2) y
N1 C1 H1 . . . 118.9 ?
C2 C1 H1 . . . 118.9 ?
C3 C2 C1 . . . 119.5(2) y
C3 C2 H2 . . . 120.2 ?
C1 C2 H2 . . . 120.2 ?
C2 C3 C4 . . . 119.0(2) y
C2 C3 H3 . . . 120.5 ?
C4 C3 H3 . . . 120.5 ?
C5 C4 C3 . . . 118.2(2) y
C5 C4 H4 . . . 120.9 ?
C3 C4 H4 . . . 120.9 ?
N1 C5 C4 . . . 123.4(2) y
N1 C5 C6 . . . 113.7(2) y
C4 C5 C6 . . . 122.9(2) y
N4 C6 N2 . . . 123.9(2) y
N4 C6 C5 . . . 122.5(2) y
N2 C6 C5 . . . 113.66(19) y
N5 C7 N4 . . . 124.7(2) y
N5 C7 C14 . . . 118.0(2) y
N4 C7 C14 . . . 117.3(2) y
N5 C8 N2 . . . 124.0(2) y
N5 C8 C9 . . . 122.5(2) y
N2 C8 C9 . . . 113.48(19) y
N3 C9 C10 . . . 123.1(2) y
N3 C9 C8 . . . 113.61(19) y
C10 C9 C8 . . . 123.3(2) y
C9 C10 C11 . . . 118.3(2) y
C9 C10 H10 . . . 120.8 ?
C11 C10 H10 . . . 120.8 ?
C12 C11 C10 . . . 119.1(2) y
C12 C11 H11 . . . 120.5 ?
C10 C11 H11 . . . 120.5 ?
C11 C12 C13 . . . 119.4(2) y
C11 C12 H12 . . . 120.3 ?
C13 C12 H12 . . . 120.3 ?
N3 C13 C12 . . . 122.2(2) y
N3 C13 H13 . . . 118.9 ?
C12 C13 H13 . . . 118.9 ?
C15 C14 C19 . . . 118.8(2) y
C15 C14 C7 . . . 120.3(2) y
C19 C14 C7 . . . 120.9(2) y
C16 C15 C14 . . . 121.1(3) y
C16 C15 H15 . . . 119.4 ?
C14 C15 H15 . . . 119.4 ?
C17 C16 C15 . . . 118.8(3) y
C17 C16 H16 . . . 120.6 ?
C15 C16 H16 . . . 120.6 ?
C18 C17 C16 . . . 121.7(2) y
C18 C17 BR1 . . . 119.3(2) y
C16 C17 BR1 . . . 119.0(2) y
C17 C18 C19 . . . 119.0(2) y
C17 C18 H18 . . . 120.5 ?
C19 C18 H18 . . . 120.5 ?
C14 C19 C18 . . . 120.6(3) y
C14 C19 H19 . . . 119.7 ?
C18 C19 H19 . . . 119.7 ?
N6 C21 C22 . . . 122.6(2) y
N6 C21 H21 . . . 118.7 ?
C22 C21 H21 . . . 118.7 ?
C23 C22 C21 . . . 119.1(2) y
C23 C22 H22 . . . 120.4 ?
C21 C22 H22 . . . 120.4 ?
C22 C23 C24 . . . 119.1(2) y
C22 C23 H23 . . . 120.4 ?
C24 C23 H23 . . . 120.4 ?
C25 C24 C23 . . . 117.7(2) y
C25 C24 H24 . . . 121.1 ?
C23 C24 H24 . . . 121.1 ?
N6 C25 C24 . . . 124.0(2) y
N6 C25 C26 . . . 114.60(19) y
C24 C25 C26 . . . 121.4(2) y
N9 C26 N7 . . . 124.1(2) y
N9 C26 C25 . . . 119.64(19) y
N7 C26 C25 . . . 116.27(19) y
N9 C27 N10 . . . 124.4(2) y
N9 C27 C34 . . . 117.2(2) y
N10 C27 C34 . . . 118.4(2) y
N10 C28 N7 . . . 124.4(2) y
N10 C28 C29 . . . 120.0(2) y
N7 C28 C29 . . . 115.50(19) y
N8 C29 C30 . . . 123.5(2) y
N8 C29 C28 . . . 114.6(2) y
C30 C29 C28 . . . 121.9(2) y
C29 C30 C31 . . . 118.3(2) y
C29 C30 H30 . . . 120.9 ?
C31 C30 H30 . . . 120.9 ?
C32 C31 C30 . . . 118.8(2) y
C32 C31 H31 . . . 120.6 ?
C30 C31 H31 . . . 120.6 ?
C33 C32 C31 . . . 119.3(2) y
C33 C32 H32 . . . 120.4 ?
C31 C32 H32 . . . 120.4 ?
N8 C33 C32 . . . 122.7(2) y
N8 C33 H33 . . . 118.7 ?
C32 C33 H33 . . . 118.7 ?
C35 C34 C39 . . . 120.0(2) y
C35 C34 C27 . . . 119.3(2) y
C39 C34 C27 . . . 120.8(2) y
C36 C35 C34 . . . 120.2(3) y
C36 C35 H35 . . . 119.9 ?
C34 C35 H35 . . . 119.9 ?
C37 C36 C35 . . . 118.9(3) y
C37 C36 H36 . . . 120.6 ?
C35 C36 H36 . . . 120.6 ?
C36 C37 C38 . . . 122.2(2) y
C36 C37 BR2 . . . 118.7(2) y
C38 C37 BR2 . . . 119.1(2) y
C37 C38 C39 . . . 118.6(3) y
C37 C38 H38 . . . 120.7 ?
C39 C38 H38 . . . 120.7 ?
C38 C39 C34 . . . 120.2(2) y
C38 C39 H39 . . . 119.9 ?
C34 C39 H39 . . . 119.9 ?
F15 P1 F14 . . . 91.53(12) y
F15 P1 F16 . . . 90.41(11) y
F14 P1 F16 . . . 91.05(10) y
F15 P1 F13 . . . 178.44(11) y
F14 P1 F13 . . . 90.0(1) y
F16 P1 F13 . . . 89.88(10) y
F15 P1 F11 . . . 90.98(11) y
F14 P1 F11 . . . 90.49(11) y
F16 P1 F11 . . . 177.90(11) y
F13 P1 F11 . . . 88.69(9) y
F15 P1 F12 . . . 89.32(10) y
F14 P1 F12 . . . 179.15(10) y
F16 P1 F12 . . . 88.91(9) y
F13 P1 F12 . . . 89.15(8) y
F11 P1 F12 . . . 89.53(9) y
F23 P2 F23 . . 2_765 179.998(1) y
F23 P2 F22 . . . 90.49(11) y
F23 P2 F22 2_765 . . 89.51(11) y
F23 P2 F22 . . 2_765 89.51(11) y
F23 P2 F22 2_765 . 2_765 90.49(11) y
F22 P2 F22 . . 2_765 179.998(2) y
F23 P2 F21 . . . 89.14(13) y
F23 P2 F21 2_765 . . 90.86(13) y
F22 P2 F21 . . . 89.41(9) y
F22 P2 F21 2_765 . . 90.59(9) y
F23 P2 F21 . . 2_765 90.86(13) y
F23 P2 F21 2_765 . 2_765 89.14(13) y
F22 P2 F21 . . 2_765 90.59(9) y
F22 P2 F21 2_765 . 2_765 89.41(9) y
F21 P2 F21 . . 2_765 180 y
F34 P3 F33 . . . 93.9(5) y
F34 P3 F31 . . . 89.8(3) y
F33 P3 F31 . . . 87.6(4) y
F34 P3 F32 . . . 179.4(4) y
F33 P3 F32 . . . 86.3(3) y
F31 P3 F32 . . . 89.6(2) y
F34 P3 F35 . . . 89.4(4) y
F33 P3 F35 . . . 176.1(3) y
F31 P3 F35 . . . 94.4(2) y
F32 P3 F35 . . . 90.43(19) y
N43 C42 C41 . . . 178.1(8) y
C52 C51 H51A . . . 109.5 ?
C52 C51 H51B . . . 109.5 ?
H51A C51 H51B . . . 109.5 ?
C52 C51 H51C . . . 109.5 ?
H51A C51 H51C . . . 109.5 ?
H51B C51 H51C . . . 109.5 ?
N53 C52 C51 . . . 175.00(19) y
N63 C62 C61 . . . 177.90(16) y

loop_
_geom_bond_atom_site_label_1
_geom_bond_atom_site_label_2
_geom_bond_site_symmetry_1
_geom_bond_site_symmetry_2
_geom_bond_distance
_geom_bond_publ_flag
Cu N2 . . 1.9422(19) y
Cu N7 . . 2.0003(18) y
Cu N3 . . 2.1485(19) y
Cu N1 . . 2.1527(19) y
Cu N6 . . 2.2817(18) y
Cu N8 . . 2.321(2) y
N1 C1 . . 1.339(3) y
N1 C5 . . 1.355(3) y
N2 C6 . . 1.342(3) y
N2 C8 . . 1.342(3) y
N3 C13 . . 1.335(3) y
N3 C9 . . 1.354(3) y
N4 C6 . . 1.319(3) y
N4 C7 . . 1.352(3) y
N5 C8 . . 1.321(3) y
N5 C7 . . 1.348(3) y
N6 C21 . . 1.337(3) y
N6 C25 . . 1.348(3) y
N7 C26 . . 1.344(3) y
N7 C28 . . 1.345(3) y
N8 C33 . . 1.340(3) y
N8 C29 . . 1.344(3) y
N9 C26 . . 1.320(3) y
N9 C27 . . 1.342(3) y
N10 C28 . . 1.322(3) y
N10 C27 . . 1.354(3) y
C1 C2 . . 1.386(4) y
C1 H1 . . 0.95 ?
C2 C3 . . 1.377(4) y
C2 H2 . . 0.95 ?
C3 C4 . . 1.391(4) y
C3 H3 . . 0.95 ?
C4 C5 . . 1.374(3) y
C4 H4 . . 0.95 ?
C5 C6 . . 1.477(3) y
C7 C14 . . 1.465(3) y
C8 C9 . . 1.476(3) y
C9 C10 . . 1.379(3) y
C10 C11 . . 1.385(4) y
C10 H10 . . 0.95 ?
C11 C12 . . 1.380(4) y
C11 H11 . . 0.95 ?
C12 C13 . . 1.388(3) y
C12 H12 . . 0.95 ?
C13 H13 . . 0.95 ?
C14 C15 . . 1.387(4) y
C14 C19 . . 1.387(4) y
C15 C16 . . 1.378(4) y
C15 H15 . . 0.95 ?
C16 C17 . . 1.375(4) y
C16 H16 . . 0.95 ?
C17 C18 . . 1.373(4) y
C17 Br1 . . 1.901(2) y
C18 C19 . . 1.387(3) y
C18 H18 . . 0.95 ?
C19 H19 . . 0.95 ?
C21 C22 . . 1.389(3) y
C21 H21 . . 0.95 ?
C22 C23 . . 1.382(4) y
C22 H22 . . 0.95 ?
C23 C24 . . 1.390(3) y
C23 H23 . . 0.95 ?
C24 C25 . . 1.381(3) y
C24 H24 . . 0.95 ?
C25 C26 . . 1.480(3) y
C27 C34 . . 1.467(3) y
C28 C29 . . 1.484(3) y
C29 C30 . . 1.381(3) y
C30 C31 . . 1.386(3) y
C30 H30 . . 0.95 ?
C31 C32 . . 1.383(4) y
C31 H31 . . 0.95 ?
C32 C33 . . 1.382(4) y
C32 H32 . . 0.95 ?
C33 H33 . . 0.95 ?
C34 C35 . . 1.392(4) y
C34 C39 . . 1.396(3) y
C35 C36 . . 1.389(4) y
C35 H35 . . 0.95 ?
C36 C37 . . 1.381(4) y
C36 H36 . . 0.95 ?
C37 C38 . . 1.386(4) y
C37 Br2 . . 1.903(2) y
C38 C39 . . 1.389(3) y
C38 H38 . . 0.95 ?
C39 H39 . . 0.95 ?
P1 F15 . . 1.5821(17) y
P1 F14 . . 1.5835(17) y
P1 F16 . . 1.5991(17) y
P1 F13 . . 1.5997(15) y
P1 F11 . . 1.6034(18) y
P1 F12 . . 1.6081(15) y
P2 F23 . . 1.583(2) y
P2 F23 . 2_765 1.583(2) y
P2 F22 . . 1.5916(15) y
P2 F22 . 2_765 1.5916(15) y
P2 F21 . . 1.6009(18) y
P2 F21 . 2_765 1.6010(18) y
P3 F34 . . 1.573(7) y
P3 F33 . . 1.580(7) y
P3 F31 . . 1.604(4) y
P3 F32 . . 1.614(4) y
P3 F35 . . 1.784(4) y
C41 C42 . . 1.468(15) y
C41 H41a . . 0.98 ?
C41 H41b . . 0.98 ?
C41 H41c . . 0.98 ?
C42 N43 . . 1.146(8) y
C51 C52 . . 1.44(2) y
C51 H51a . . 0.98 ?
C51 H51b . . 0.98 ?
C51 H51c . . 0.98 ?
C52 N53 . . 1.03(3) y
C61 C62 . . 1.428(16) y
C61 H61a . . 0.98 ?
C61 H61b . . 0.98 ?
C61 H61c . . 0.98 ?
C62 N63 . . 1.127(17) y

loop_
_geom_torsion_atom_site_label_1
_geom_torsion_atom_site_label_2
_geom_torsion_atom_site_label_3
_geom_torsion_atom_site_label_4
_geom_torsion_site_symmetry_1
_geom_torsion_site_symmetry_2
_geom_torsion_site_symmetry_3
_geom_torsion_site_symmetry_4
_geom_torsion
_geom_torsion_publ_flag
N2 CU N1 C1 . . . . 178.1(2) n
N7 CU N1 C1 . . . . -4.4(2) n
N3 CU N1 C1 . . . . 167.46(17) n
N6 CU N1 C1 . . . . -81.50(19) n
N8 CU N1 C1 . . . . 69.19(19) n
N2 CU N1 C5 . . . . 2.72(15) n
N7 CU N1 C5 . . . . -179.80(15) n
N3 CU N1 C5 . . . . -7.9(3) n
N6 CU N1 C5 . . . . 103.11(15) n
N8 CU N1 C5 . . . . -106.20(15) n
N3 CU N2 C6 . . . . 173.92(18) n
N1 CU N2 C6 . . . . -1.30(17) n
N6 CU N2 C6 . . . . -96.69(17) n
N8 CU N2 C6 . . . . 82.94(18) n
N3 CU N2 C8 . . . . -5.45(17) n
N1 CU N2 C8 . . . . 179.33(19) n
N6 CU N2 C8 . . . . 83.94(18) n
N8 CU N2 C8 . . . . -96.43(18) n
N2 CU N3 C13 . . . . -177.1(2) n
N7 CU N3 C13 . . . . 5.5(2) n
N1 CU N3 C13 . . . . -166.41(17) n
N6 CU N3 C13 . . . . 81.32(19) n
N8 CU N3 C13 . . . . -69.59(19) n
N2 CU N3 C9 . . . . 6.78(15) n
N7 CU N3 C9 . . . . -170.69(15) n
N1 CU N3 C9 . . . . 17.4(3) n
N6 CU N3 C9 . . . . -94.83(16) n
N8 CU N3 C9 . . . . 114.27(16) n
N2 CU N6 C21 . . . . 2.3(2) n
N7 CU N6 C21 . . . . -177.6(2) n
N3 CU N6 C21 . . . . 79.6(2) n
N1 CU N6 C21 . . . . -76.2(2) n
N8 CU N6 C21 . . . . -176.96(17) n
N2 CU N6 C25 . . . . 174.34(15) n
N7 CU N6 C25 . . . . -5.61(15) n
N3 CU N6 C25 . . . . -108.42(15) n
N1 CU N6 C25 . . . . 95.85(15) n
N8 CU N6 C25 . . . . -4.9(2) n
N3 CU N7 C26 . . . . 91.55(17) n
N1 CU N7 C26 . . . . -92.11(17) n
N6 CU N7 C26 . . . . 2.73(16) n
N8 CU N7 C26 . . . . -176.93(18) n
N3 CU N7 C28 . . . . -90.03(17) n
N1 CU N7 C28 . . . . 86.31(18) n
N6 CU N7 C28 . . . . -178.85(18) n
N8 CU N7 C28 . . . . 1.49(16) n
N2 CU N8 C33 . . . . -1.1(2) n
N7 CU N8 C33 . . . . 178.8(2) n
N3 CU N8 C33 . . . . -79.1(2) n
N1 CU N8 C33 . . . . 75.0(2) n
N6 CU N8 C33 . . . . 178.14(18) n
N2 CU N8 C29 . . . . 176.93(15) n
N7 CU N8 C29 . . . . -3.14(15) n
N3 CU N8 C29 . . . . 98.93(16) n
N1 CU N8 C29 . . . . -106.99(16) n
N6 CU N8 C29 . . . . -3.8(2) n
C5 N1 C1 C2 . . . . 0.2(3) n
CU N1 C1 C2 . . . . -175.00(17) n
N1 C1 C2 C3 . . . . 0.4(4) n
C1 C2 C3 C4 . . . . -0.6(4) n
C2 C3 C4 C5 . . . . 0.3(4) n
C1 N1 C5 C4 . . . . -0.6(3) n
CU N1 C5 C4 . . . . 175.33(19) n
C1 N1 C5 C6 . . . . -179.51(19) n
CU N1 C5 C6 . . . . -3.6(2) n
C3 C4 C5 N1 . . . . 0.3(4) n
C3 C4 C5 C6 . . . . 179.2(2) n
C7 N4 C6 N2 . . . . -0.6(3) n
C7 N4 C6 C5 . . . . 179.9(2) n
C8 N2 C6 N4 . . . . -0.4(3) n
CU N2 C6 N4 . . . . -179.78(17) n
C8 N2 C6 C5 . . . . 179.16(19) n
CU N2 C6 C5 . . . . -0.2(3) n
N1 C5 C6 N4 . . . . -177.8(2) n
C4 C5 C6 N4 . . . . 3.3(4) n
N1 C5 C6 N2 . . . . 2.6(3) n
C4 C5 C6 N2 . . . . -176.3(2) n
C8 N5 C7 N4 . . . . 0.4(3) n
C8 N5 C7 C14 . . . . -177.7(2) n
C6 N4 C7 N5 . . . . 0.6(3) n
C6 N4 C7 C14 . . . . 178.7(2) n
C7 N5 C8 N2 . . . . -1.5(3) n
C7 N5 C8 C9 . . . . 175.9(2) n
C6 N2 C8 N5 . . . . 1.5(3) n
CU N2 C8 N5 . . . . -179.06(18) n
C6 N2 C8 C9 . . . . -176.12(19) n
CU N2 C8 C9 . . . . 3.3(3) n
C13 N3 C9 C10 . . . . -1.3(3) n
CU N3 C9 C10 . . . . 175.3(2) n
C13 N3 C9 C8 . . . . 176.4(2) n
CU N3 C9 C8 . . . . -7.1(2) n
N5 C8 C9 N3 . . . . -174.7(2) n
N2 C8 C9 N3 . . . . 3.0(3) n
N5 C8 C9 C10 . . . . 2.9(4) n
N2 C8 C9 C10 . . . . -179.4(2) n
N3 C9 C10 C11 . . . . 0.7(4) n
C8 C9 C10 C11 . . . . -176.7(2) n
C9 C10 C11 C12 . . . . 0.7(4) n
C10 C11 C12 C13 . . . . -1.3(4) n
C9 N3 C13 C12 . . . . 0.5(3) n
CU N3 C13 C12 . . . . -175.47(17) n
C11 C12 C13 N3 . . . . 0.8(4) n
N5 C7 C14 C15 . . . . 171.3(3) n
N4 C7 C14 C15 . . . . -6.9(4) n
N5 C7 C14 C19 . . . . -6.5(4) n
N4 C7 C14 C19 . . . . 175.2(2) n
C19 C14 C15 C16 . . . . -0.3(5) n
C7 C14 C15 C16 . . . . -178.2(3) n
C14 C15 C16 C17 . . . . 0.4(5) n
C15 C16 C17 C18 . . . . -0.4(5) n
C15 C16 C17 BR1 . . . . -179.4(3) n
C16 C17 C18 C19 . . . . 0.2(4) n
BR1 C17 C18 C19 . . . . 179.24(19) n
C15 C14 C19 C18 . . . . 0.0(4) n
C7 C14 C19 C18 . . . . 177.9(2) n
C17 C18 C19 C14 . . . . 0.0(4) n
C25 N6 C21 C22 . . . . -2.4(3) n
CU N6 C21 C22 . . . . 169.22(17) n
N6 C21 C22 C23 . . . . 0.5(4) n
C21 C22 C23 C24 . . . . 1.7(4) n
C22 C23 C24 C25 . . . . -1.9(4) n
C21 N6 C25 C24 . . . . 2.2(3) n
CU N6 C25 C24 . . . . -170.90(18) n
C21 N6 C25 C26 . . . . -179.48(19) n
CU N6 C25 C26 . . . . 7.4(2) n
C23 C24 C25 N6 . . . . -0.1(4) n
C23 C24 C25 C26 . . . . -178.3(2) n
C27 N9 C26 N7 . . . . -2.1(3) n
C27 N9 C26 C25 . . . . 178.01(19) n
C28 N7 C26 N9 . . . . 1.9(3) n
CU N7 C26 N9 . . . . -179.57(17) n
C28 N7 C26 C25 . . . . -178.18(19) n
CU N7 C26 C25 . . . . 0.3(3) n
N6 C25 C26 N9 . . . . 174.32(19) n
C24 C25 C26 N9 . . . . -7.4(3) n
N6 C25 C26 N7 . . . . -5.6(3) n
C24 C25 C26 N7 . . . . 172.7(2) n
C26 N9 C27 N10 . . . . 0.5(3) n
C26 N9 C27 C34 . . . . -178.7(2) n
C28 N10 C27 N9 . . . . 1.1(3) n
C28 N10 C27 C34 . . . . -179.7(2) n
C27 N10 C28 N7 . . . . -1.3(3) n
C27 N10 C28 C29 . . . . 179.9(2) n
C26 N7 C28 N10 . . . . -0.1(3) n
CU N7 C28 N10 . . . . -178.56(17) n
C26 N7 C28 C29 . . . . 178.74(19) n
CU N7 C28 C29 . . . . 0.2(3) n
C33 N8 C29 C30 . . . . 1.2(3) n
CU N8 C29 C30 . . . . -177.10(19) n
C33 N8 C29 C28 . . . . -177.5(2) n
CU N8 C29 C28 . . . . 4.2(2) n
N10 C28 C29 N8 . . . . 175.7(2) n
N7 C28 C29 N8 . . . . -3.2(3) n
N10 C28 C29 C30 . . . . -3.1(3) n
N7 C28 C29 C30 . . . . 178.0(2) n
N8 C29 C30 C31 . . . . -0.9(4) n
C28 C29 C30 C31 . . . . 177.8(2) n
C29 C30 C31 C32 . . . . -0.1(4) n
C30 C31 C32 C33 . . . . 0.7(4) n
C29 N8 C33 C32 . . . . -0.6(3) n
CU N8 C33 C32 . . . . 177.35(18) n
C31 C32 C33 N8 . . . . -0.3(4) n
N9 C27 C34 C35 . . . . 19.5(3) n
N10 C27 C34 C35 . . . . -159.7(2) n
N9 C27 C34 C39 . . . . -161.0(2) n
N10 C27 C34 C39 . . . . 19.8(3) n
C39 C34 C35 C36 . . . . -0.3(4) n
C27 C34 C35 C36 . . . . 179.2(2) n
C34 C35 C36 C37 . . . . 1.0(4) n
C35 C36 C37 C38 . . . . -0.8(4) n
C35 C36 C37 BR2 . . . . 177.8(2) n
C36 C37 C38 C39 . . . . -0.2(4) n
BR2 C37 C38 C39 . . . . -178.76(18) n
C37 C38 C39 C34 . . . . 1.0(4) n
C35 C34 C39 C38 . . . . -0.8(4) n
C27 C34 C39 C38 . . . . 179.8(2) n
